data_7233654
loop_
_publ_author_name
'Cheng-Hui Zeng'
'Jing-Ling Wang'
'Yang-Yi Yang'
'Tian-Shu Chu'
'Sheng-Liang Zhong'
'Seik Weng Ng'
'Wing-Tak Wong'

_publ_section_title
;
 Lanthanide CPs: the guest-tunable drastic changes of luminescent quantum
 yields, and two photon luminescence
;
_journal_name_full 'Journal of Materials Chemistry C'
_journal_page_first 2235
_journal_page_last 2242
_journal_paper_doi 10.1039/C3TC32309A
_journal_volume 2
_journal_year 2014
_chemical_formula_sum 'C42 H37 N4 O7 Tb'
_chemical_formula_weight 868.69
_space_group_IT_number 2
_space_group_name_Hall '-P 1'
_space_group_name_H-M_alt 'P -1'
_symmetry_cell_setting triclinic
_symmetry_space_group_name_H-M 'P -1'
_atom_sites_solution_hydrogens geom
_atom_sites_solution_primary direct
_atom_sites_solution_secondary difmap
_cell_angle_alpha 97.275(5)
_cell_angle_beta 96.048(5)
_cell_angle_gamma 98.684(6)
_cell_formula_units_Z 2
_cell_length_a 9.2946(7)
_cell_length_b 13.8614(9)
_cell_length_c 14.4942(8)
_cell_measurement_reflns_used 5140
_cell_measurement_temperature 293(2)
_cell_measurement_theta_max 62.5190
_cell_measurement_theta_min 3.0962
_cell_volume 1816.3(2)
_computing_cell_refinement 'Bruker FRAMBO'
_computing_data_collection 'Bruker FRAMBO'
_computing_data_reduction 'Bruker SAINT'
_computing_molecular_graphics 'Bruker SHELXTL'
_computing_publication_material 'Bruker SHELXTL'
_computing_structure_refinement 'SHELXL-97 (Sheldrick, 1997)'
_computing_structure_solution 'SHELXS-97 (Sheldrick, 1990)'
_diffrn_ambient_temperature 293(2)
_diffrn_measured_fraction_theta_full 0.970
_diffrn_measured_fraction_theta_max 0.970
_diffrn_measurement_device_type 'multiwire proportional'
_diffrn_measurement_method 'phi and omega scans'
_diffrn_radiation_monochromator graphite
_diffrn_radiation_source 'fine-focus sealed tube'
_diffrn_radiation_type CuK\a
_diffrn_radiation_wavelength 1.54178
_diffrn_reflns_av_R_equivalents 0.0625
_diffrn_reflns_av_sigmaI/netI 0.0632
_diffrn_reflns_limit_h_max 10
_diffrn_reflns_limit_h_min -10
_diffrn_reflns_limit_k_max 14
_diffrn_reflns_limit_k_min -15
_diffrn_reflns_limit_l_max 16
_diffrn_reflns_limit_l_min -10
_diffrn_reflns_number 9171
_diffrn_reflns_theta_full 62.61
_diffrn_reflns_theta_max 62.61
_diffrn_reflns_theta_min 3.10
_exptl_absorpt_coefficient_mu 10.056
_exptl_absorpt_correction_T_max 0.4042
_exptl_absorpt_correction_T_min 0.3548
_exptl_absorpt_correction_type multi-scan
_exptl_crystal_colour colorless
_exptl_crystal_density_diffrn 1.588
_exptl_crystal_density_method 'not measured'
_exptl_crystal_description block
_exptl_crystal_F_000 876
_exptl_crystal_size_max 0.13
_exptl_crystal_size_mid 0.12
_exptl_crystal_size_min 0.11
_refine_diff_density_max 1.603
_refine_diff_density_min -1.727
_refine_diff_density_rms 0.119
_refine_ls_extinction_method none
_refine_ls_goodness_of_fit_ref 1.048
_refine_ls_hydrogen_treatment mixed
_refine_ls_matrix_type full
_refine_ls_number_parameters 487
_refine_ls_number_reflns 5630
_refine_ls_number_restraints 0
_refine_ls_restrained_S_all 1.048
_refine_ls_R_factor_all 0.0449
_refine_ls_R_factor_gt 0.0424
_refine_ls_shift/su_max 0.000
_refine_ls_shift/su_mean 0.000
_refine_ls_structure_factor_coef Fsqd
_refine_ls_weighting_details 'calc w=1/[\s^2^(Fo^2^)+(0.0714P)^2^+0.5549P] where P=(Fo^2^+2Fc^2^)/3'
_refine_ls_weighting_scheme calc
_refine_ls_wR_factor_gt 0.1085
_refine_ls_wR_factor_ref 0.1108
_reflns_number_gt 5282
_reflns_number_total 5630
_reflns_threshold_expression >2sigma(I)
_cod_data_source_file 1000004.cif
_cod_data_source_block PCOD1000004
_cod_depositor_comments
;
The following automatic conversions were performed:

data item '_symmetry_cell_setting' value 'Triclinic' was changed to
'triclinic' in accordance with the built-in table derived from the
CIF Core dictionary named 'cif_core.dic' version 2.4.5 last updated
on 2014-11-21.

Automatic conversion script
Id: cif_fix_values 6909 2019-04-08 15:41:33Z antanas 
;
_cod_original_sg_symbol_H-M P-1
_cod_database_code 7233654

loop_
_symmetry_equiv_pos_as_xyz
'x, y, z'
'-x, -y, -z'

loop_
_atom_site_label
_atom_site_type_symbol
_atom_site_fract_x
_atom_site_fract_y
_atom_site_fract_z
_atom_site_U_iso_or_equiv
_atom_site_adp_type
_atom_site_occupancy
_atom_site_symmetry_multiplicity
_atom_site_calc_flag
_atom_site_refinement_flags
_atom_site_disorder_assembly
_atom_site_disorder_group
Tb1 Tb 0.29953(3) 0.039108(17) 0.493948(15) 0.01211(12) Uani 1 1 d . . .
O1 O 0.3928(4) -0.1070(2) 0.4502(2) 0.0212(7) Uani 1 1 d . . .
O2 O 0.5706(4) -0.1932(2) 0.4323(2) 0.0211(7) Uani 1 1 d . . .
O3 O 0.1812(4) 0.1561(3) 0.4195(2) 0.0261(8) Uani 1 1 d . . .
O5 O 0.4153(3) 0.0723(2) 0.3637(2) 0.0171(7) Uani 1 1 d . . .
O7 O 0.3721(4) -0.0161(2) 0.6318(2) 0.0191(7) Uani 1 1 d . . .
O9 O 0.1527(3) 0.0964(2) 0.6056(2) 0.0173(7) Uani 1 1 d . . .
O12 O 0.0880(3) -0.0512(2) 0.4180(2) 0.0178(7) Uani 1 1 d . . .
N1 N 0.3378(4) 0.1684(3) 0.2226(3) 0.0214(9) Uani 1 1 d . . .
H1A H 0.3198 0.1503 0.2754 0.026 Uiso 1 1 calc R . .
N2 N 0.2744(5) 0.1909(3) 0.7759(3) 0.0245(9) Uani 1 1 d . . .
H2A H 0.2763 0.1860 0.7163 0.029 Uiso 1 1 calc R . .
N3 N 0.5102(5) -0.3858(3) 0.3774(3) 0.0256(9) Uani 1 1 d . . .
H3A H 0.5724 -0.3381 0.4097 0.031 Uiso 1 1 calc R . .
N6 N 0.0347(5) 0.2718(3) 0.4321(3) 0.0251(9) Uani 1 1 d . . .
C1 C 0.6671(6) 0.2679(4) 0.8612(4) 0.0313(12) Uani 1 1 d . . .
H1B H 0.7561 0.2524 0.8453 0.038 Uiso 1 1 calc R . .
C2 C 0.5777(7) -0.6447(4) 0.3494(4) 0.0368(14) Uani 1 1 d . . .
H2B H 0.5525 -0.7023 0.3748 0.044 Uiso 1 1 calc R . .
C3 C 0.0000(6) 0.1136(4) 0.9299(3) 0.0277(11) Uani 1 1 d . . .
H3B H -0.0075 0.1170 0.9937 0.033 Uiso 1 1 calc R . .
C4 C 0.3249(5) -0.2773(3) 0.3846(3) 0.0184(9) Uani 1 1 d . . .
C5 C 0.5372(6) 0.2166(4) 0.8123(3) 0.0229(10) Uani 1 1 d . . .
H5A H 0.5394 0.1651 0.7648 0.027 Uiso 1 1 calc R . .
C6 C 0.2544(6) -0.4496(4) 0.3183(4) 0.0264(11) Uani 1 1 d . . .
H6A H 0.2774 -0.5121 0.3026 0.032 Uiso 1 1 calc R . .
C7 C 0.1636(6) 0.2427(4) 0.4394(3) 0.0258(11) Uani 1 1 d . . .
H7A H 0.2463 0.2901 0.4609 0.031 Uiso 1 1 calc R . .
C8 C 0.1285(6) 0.1563(4) 0.9012(3) 0.0254(11) Uani 1 1 d . . .
H8A H 0.2050 0.1899 0.9456 0.031 Uiso 1 1 calc R . .
C9 C 0.6695(6) -0.6434(4) 0.2794(4) 0.0360(13) Uani 1 1 d . . .
H9A H 0.7040 -0.7003 0.2569 0.043 Uiso 1 1 calc R . .
C10 C 0.1116(6) -0.4345(4) 0.2993(4) 0.0331(12) Uani 1 1 d . . .
H10A H 0.0399 -0.4873 0.2713 0.040 Uiso 1 1 calc R . .
C11 C 0.3648(6) -0.3723(4) 0.3607(3) 0.0219(10) Uani 1 1 d . . .
C12 C 0.5241(6) -0.5604(4) 0.3814(4) 0.0290(12) Uani 1 1 d . . .
H12B H 0.4622 -0.5618 0.4278 0.035 Uiso 1 1 calc R . .
C14 C -0.1171(6) 0.0661(4) 0.8662(4) 0.0279(11) Uani 1 1 d . . .
H14A H -0.2039 0.0393 0.8867 0.034 Uiso 1 1 calc R . .
C15 C 0.1810(6) -0.2662(4) 0.3643(4) 0.0264(11) Uani 1 1 d . . .
H15A H 0.1557 -0.2045 0.3805 0.032 Uiso 1 1 calc R . .
C16 C 0.4040(5) 0.2402(4) 0.8326(3) 0.0199(10) Uani 1 1 d . . .
C17 C 0.0966(6) 0.2101(4) 0.1888(3) 0.0246(11) Uani 1 1 d . . .
H17A H 0.0574 0.1554 0.2146 0.030 Uiso 1 1 calc R . .
C21 C 0.1447(5) 0.1493(3) 0.8048(3) 0.0189(10) Uani 1 1 d . . .
C22 C 0.0724(6) -0.3423(4) 0.3210(4) 0.0347(13) Uani 1 1 d . . .
H22A H -0.0237 -0.3322 0.3068 0.042 Uiso 1 1 calc R . .
C23 C 0.3041(6) 0.3155(4) 0.1493(3) 0.0263(11) Uani 1 1 d . . .
H23A H 0.4047 0.3318 0.1486 0.032 Uiso 1 1 calc R . .
C24 C 0.2470(5) 0.2300(4) 0.1848(3) 0.0200(10) Uani 1 1 d . . .
C25 C -0.1049(6) 0.0587(4) 0.7710(3) 0.0226(10) Uani 1 1 d . . .
H25A H -0.1842 0.0269 0.7278 0.027 Uiso 1 1 calc R . .
C27 C 0.4344(6) -0.1881(3) 0.4247(3) 0.0182(10) Uani 1 1 d . . .
C28 C 0.6552(6) -0.4714(4) 0.2760(4) 0.0299(12) Uani 1 1 d . . .
H28A H 0.6824 -0.4135 0.2514 0.036 Uiso 1 1 calc R . .
C29 C 0.7083(7) -0.5575(5) 0.2440(5) 0.0391(14) Uani 1 1 d . . .
H29A H 0.7708 -0.5562 0.1980 0.047 Uiso 1 1 calc R . .
C32 C 0.4024(6) 0.3179(4) 0.9053(3) 0.0283(11) Uani 1 1 d . . .
H32A H 0.3140 0.3363 0.9189 0.034 Uiso 1 1 calc R . .
C34 C 0.0042(7) 0.2716(4) 0.1545(4) 0.0327(13) Uani 1 1 d . . .
H34A H -0.0963 0.2574 0.1567 0.039 Uiso 1 1 calc R . .
C37 C 0.5621(6) -0.4736(4) 0.3444(3) 0.0214(10) Uani 1 1 d . . .
C40 C 0.0312(5) 0.0806(3) 0.6352(3) 0.0135(9) Uani 1 1 d . . .
C41 C 0.6890(6) 0.0673(4) 0.1017(4) 0.0269(11) Uani 1 1 d . . .
H41A H 0.7680 0.0463 0.0753 0.032 Uiso 1 1 calc R . .
C43 C 0.6643(5) 0.0505(3) 0.1910(3) 0.0197(10) Uani 1 1 d . . .
H43A H 0.7271 0.0173 0.2243 0.024 Uiso 1 1 calc R . .
C44 C 0.5289(5) 0.0556(3) 0.3278(3) 0.0144(9) Uani 1 1 d . . .
C45 C 0.0627(7) 0.3540(4) 0.1171(4) 0.0322(13) Uani 1 1 d . . .
H45A H 0.0013 0.3947 0.0935 0.039 Uiso 1 1 calc R . .
C46 C 0.5940(6) 0.1161(4) 0.0523(3) 0.0277(12) Uani 1 1 d . . .
H46A H 0.6077 0.1263 -0.0086 0.033 Uiso 1 1 calc R . .
C47 C 0.5479(5) 0.0819(3) 0.2323(3) 0.0163(9) Uani 1 1 d . . .
C52 C 0.4526(5) 0.1339(3) 0.1834(3) 0.0182(10) Uani 1 1 d . . .
C60 C 0.0252(5) 0.0984(3) 0.7393(3) 0.0160(9) Uani 1 1 d . . .
C61 C 0.2111(7) 0.3753(4) 0.1152(4) 0.0301(12) Uani 1 1 d . . .
H61A H 0.2499 0.4309 0.0906 0.036 Uiso 1 1 calc R . .
C62 C 0.0221(8) 0.3758(5) 0.4500(5) 0.0468(16) Uani 1 1 d . . .
H62A H 0.1174 0.4142 0.4710 0.070 Uiso 1 1 calc R . .
H62B H -0.0412 0.3855 0.4973 0.070 Uiso 1 1 calc R . .
H62C H -0.0183 0.3961 0.3932 0.070 Uiso 1 1 calc R . .
C63 C -0.0979(6) 0.2010(4) 0.3997(4) 0.0343(13) Uani 1 1 d . . .
H63A H -0.0740 0.1357 0.3908 0.052 Uiso 1 1 calc R . .
H63B H -0.1424 0.2155 0.3413 0.052 Uiso 1 1 calc R . .
H63C H -0.1651 0.2049 0.4454 0.052 Uiso 1 1 calc R . .
C64 C 0.5324(7) 0.3660(4) 0.9561(4) 0.0324(13) Uani 1 1 d . . .
H64A H 0.5309 0.4150 1.0060 0.039 Uiso 1 1 calc R . .
C65 C 0.6651(6) 0.3427(4) 0.9339(4) 0.0345(13) Uani 1 1 d . . .
H65A H 0.7526 0.3770 0.9676 0.041 Uiso 1 1 calc R . .
C66 C 0.4802(6) 0.1494(4) 0.0921(3) 0.0225(10) Uani 1 1 d . . .
H66A H 0.4194 0.1833 0.0580 0.027 Uiso 1 1 calc R . .

loop_
_atom_site_aniso_label
_atom_site_aniso_U_11
_atom_site_aniso_U_22
_atom_site_aniso_U_33
_atom_site_aniso_U_23
_atom_site_aniso_U_13
_atom_site_aniso_U_12
Tb1 0.01394(17) 0.01905(16) 0.00370(15) 0.00182(10) 0.00139(10) 0.00354(10)
O1 0.0297(19) 0.0220(17) 0.0128(15) 0.0018(13) 0.0035(14) 0.0068(14)
O2 0.0222(19) 0.0201(16) 0.0213(17) -0.0028(13) 0.0059(14) 0.0068(14)
O3 0.029(2) 0.038(2) 0.0152(17) 0.0085(15) 0.0030(14) 0.0147(16)
O5 0.0193(17) 0.0283(16) 0.0076(14) 0.0067(13) 0.0075(13) 0.0091(13)
O7 0.0230(18) 0.0306(17) 0.0069(15) 0.0076(13) 0.0018(13) 0.0108(14)
O9 0.0153(16) 0.0295(17) 0.0056(14) -0.0041(12) 0.0023(12) 0.0039(13)
O12 0.0145(16) 0.0264(16) 0.0089(15) -0.0015(13) -0.0035(13) -0.0007(13)
N1 0.023(2) 0.035(2) 0.0097(18) 0.0118(17) 0.0040(17) 0.0104(18)
N2 0.025(2) 0.040(2) 0.0060(18) -0.0016(17) 0.0032(16) 0.0010(19)
N3 0.023(2) 0.022(2) 0.028(2) -0.0043(18) -0.0012(18) 0.0013(17)
N6 0.029(2) 0.026(2) 0.024(2) 0.0074(18) 0.0025(18) 0.0115(18)
C1 0.019(3) 0.049(3) 0.026(3) 0.017(3) -0.001(2) 0.002(2)
C2 0.046(4) 0.024(3) 0.038(3) 0.006(2) -0.008(3) 0.006(2)
C3 0.035(3) 0.041(3) 0.008(2) 0.002(2) 0.009(2) 0.006(2)
C4 0.021(2) 0.024(2) 0.008(2) -0.0004(18) -0.0005(18) 0.0003(19)
C5 0.028(3) 0.028(2) 0.010(2) 0.0046(19) 0.001(2) 0.000(2)
C6 0.036(3) 0.018(2) 0.024(3) -0.005(2) 0.005(2) 0.004(2)
C7 0.028(3) 0.030(3) 0.019(2) 0.007(2) 0.001(2) 0.003(2)
C8 0.029(3) 0.037(3) 0.006(2) -0.004(2) -0.004(2) 0.002(2)
C9 0.030(3) 0.029(3) 0.047(3) -0.008(3) -0.005(3) 0.015(2)
C10 0.028(3) 0.028(3) 0.034(3) -0.007(2) -0.004(2) -0.008(2)
C11 0.025(3) 0.025(2) 0.016(2) 0.0023(19) 0.003(2) 0.006(2)
C12 0.037(3) 0.028(3) 0.019(3) 0.000(2) 0.000(2) 0.004(2)
C14 0.028(3) 0.042(3) 0.012(2) 0.002(2) 0.006(2) 0.000(2)
C15 0.028(3) 0.024(2) 0.027(3) 0.002(2) 0.003(2) 0.008(2)
C16 0.021(3) 0.026(2) 0.010(2) 0.0043(19) -0.0042(19) -0.0029(19)
C17 0.029(3) 0.033(3) 0.014(2) 0.002(2) 0.004(2) 0.013(2)
C21 0.020(2) 0.026(2) 0.009(2) -0.0002(18) 0.0001(18) 0.0032(19)
C22 0.023(3) 0.036(3) 0.039(3) -0.006(3) -0.007(2) 0.003(2)
C23 0.034(3) 0.031(3) 0.015(2) 0.006(2) 0.000(2) 0.007(2)
C24 0.022(3) 0.030(3) 0.008(2) 0.0027(19) -0.0021(18) 0.010(2)
C25 0.023(3) 0.032(3) 0.011(2) 0.000(2) 0.004(2) 0.002(2)
C27 0.033(3) 0.019(2) 0.004(2) 0.0032(17) 0.0062(19) 0.008(2)
C28 0.030(3) 0.032(3) 0.028(3) 0.006(2) 0.003(2) 0.006(2)
C29 0.027(3) 0.046(3) 0.043(3) -0.005(3) 0.007(3) 0.011(3)
C32 0.031(3) 0.035(3) 0.016(2) 0.002(2) -0.003(2) 0.003(2)
C34 0.033(3) 0.049(3) 0.019(3) -0.001(2) 0.002(2) 0.018(3)
C37 0.024(3) 0.021(2) 0.018(2) -0.0018(19) -0.002(2) 0.005(2)
C40 0.017(2) 0.015(2) 0.010(2) 0.0016(17) 0.0051(19) 0.0053(17)
C41 0.033(3) 0.038(3) 0.016(2) 0.008(2) 0.016(2) 0.011(2)
C43 0.023(3) 0.026(2) 0.012(2) 0.0049(19) 0.0041(19) 0.006(2)
C44 0.015(2) 0.022(2) 0.006(2) 0.0035(17) -0.0014(17) 0.0019(18)
C45 0.041(3) 0.041(3) 0.017(2) 0.001(2) -0.006(2) 0.025(3)
C46 0.041(3) 0.035(3) 0.009(2) 0.009(2) 0.009(2) 0.005(2)
C47 0.020(2) 0.019(2) 0.009(2) 0.0017(17) 0.0021(18) 0.0015(18)
C52 0.022(2) 0.022(2) 0.010(2) 0.0035(18) 0.0015(19) 0.0024(19)
C60 0.019(2) 0.022(2) 0.006(2) -0.0004(17) -0.0007(18) 0.0048(18)
C61 0.047(4) 0.029(3) 0.017(2) 0.005(2) 0.004(2) 0.015(2)
C62 0.062(4) 0.032(3) 0.054(4) 0.010(3) 0.012(3) 0.025(3)
C63 0.030(3) 0.037(3) 0.040(3) 0.009(3) 0.010(3) 0.010(2)
C64 0.051(4) 0.026(3) 0.013(2) -0.001(2) -0.005(2) -0.006(2)
C65 0.031(3) 0.040(3) 0.026(3) 0.009(2) -0.010(2) -0.011(2)
C66 0.033(3) 0.028(2) 0.008(2) 0.0056(19) 0.002(2) 0.009(2)

loop_
_atom_type_symbol
_atom_type_description
_atom_type_scat_dispersion_real
_atom_type_scat_dispersion_imag
_atom_type_scat_source
C C 0.0181 0.0091 'International Tables Vol C Tables 4.2.6.8 and 6.1.1.4'
H H 0.0000 0.0000 'International Tables Vol C Tables 4.2.6.8 and 6.1.1.4'
N N 0.0311 0.0180 'International Tables Vol C Tables 4.2.6.8 and 6.1.1.4'
O O 0.0492 0.0322 'International Tables Vol C Tables 4.2.6.8 and 6.1.1.4'
Tb Tb -9.1472 9.1891 'International Tables Vol C Tables 4.2.6.8 and 6.1.1.4'

loop_
_geom_angle_atom_site_label_1
_geom_angle_atom_site_label_2
_geom_angle_atom_site_label_3
_geom_angle
_geom_angle_site_symmetry_1
_geom_angle_site_symmetry_3
O12 Tb1 O7 112.23(11) . .
O12 Tb1 O5 98.47(11) . .
O7 Tb1 O5 133.85(11) . .
O12 Tb1 O2 148.61(11) . 2_656
O7 Tb1 O2 84.99(12) . 2_656
O5 Tb1 O2 85.82(11) . 2_656
O12 Tb1 O1 82.70(12) . .
O7 Tb1 O1 74.11(11) . .
O5 Tb1 O1 76.74(11) . .
O2 Tb1 O1 128.24(12) 2_656 .
O12 Tb1 O9 85.37(11) . .
O7 Tb1 O9 72.93(11) . .
O5 Tb1 O9 145.75(11) . .
O2 Tb1 O9 74.58(11) 2_656 .
O1 Tb1 O9 137.31(11) . .
O12 Tb1 O3 76.12(12) . .
O7 Tb1 O3 147.31(11) . .
O5 Tb1 O3 71.54(11) . .
O2 Tb1 O3 75.87(12) 2_656 .
O1 Tb1 O3 138.33(11) . .
O9 Tb1 O3 76.52(11) . .
O12 Tb1 O1 160.77(11) . 2_656
O7 Tb1 O1 70.14(10) . 2_656
O5 Tb1 O1 70.02(10) . 2_656
O2 Tb1 O1 48.59(10) 2_656 2_656
O1 Tb1 O1 79.69(12) . 2_656
O9 Tb1 O1 112.94(10) . 2_656
O3 Tb1 O1 112.74(11) . 2_656
C27 O1 Tb1 176.2(3) . .
C27 O1 Tb1 83.4(3) . 2_656
Tb1 O1 Tb1 100.31(12) . 2_656
C27 O2 Tb1 107.9(3) . 2_656
C7 O3 Tb1 137.2(3) . .
C44 O5 Tb1 138.8(3) . .
C44 O7 Tb1 143.0(3) 2_656 .
C40 O9 Tb1 144.7(3) . .
C40 O12 Tb1 164.1(3) 2_556 .
C52 N1 C24 126.6(4) . .
C52 N1 H1A 116.7 . .
C24 N1 H1A 116.7 . .
C21 N2 C16 127.7(4) . .
C21 N2 H2A 116.1 . .
C16 N2 H2A 116.1 . .
C11 N3 C37 124.1(4) . .
C11 N3 H3A 118.0 . .
C37 N3 H3A 118.0 . .
C7 N6 C63 120.4(4) . .
C7 N6 C62 121.4(5) . .
C63 N6 C62 118.1(5) . .
C5 C1 C65 120.0(5) . .
C5 C1 H1B 120.0 . .
C65 C1 H1B 120.0 . .
C12 C2 C9 120.2(5) . .
C12 C2 H2B 119.9 . .
C9 C2 H2B 119.9 . .
C14 C3 C8 121.3(4) . .
C14 C3 H3B 119.3 . .
C8 C3 H3B 119.3 . .
C15 C4 C11 118.9(5) . .
C15 C4 C27 118.2(4) . .
C11 C4 C27 122.8(4) . .
C1 C5 C16 121.1(5) . .
C1 C5 H5A 119.5 . .
C16 C5 H5A 119.5 . .
C10 C6 C11 120.9(5) . .
C10 C6 H6A 119.6 . .
C11 C6 H6A 119.6 . .
O3 C7 N6 124.0(5) . .
O3 C7 H7A 118.0 . .
N6 C7 H7A 118.0 . .
C3 C8 C21 120.5(5) . .
C3 C8 H8A 119.7 . .
C21 C8 H8A 119.7 . .
C29 C9 C2 119.3(5) . .
C29 C9 H9A 120.3 . .
C2 C9 H9A 120.3 . .
C6 C10 C22 121.5(5) . .
C6 C10 H10A 119.2 . .
C22 C10 H10A 119.2 . .
N3 C11 C6 121.4(5) . .
N3 C11 C4 120.6(5) . .
C6 C11 C4 117.9(5) . .
C2 C12 C37 120.4(5) . .
C2 C12 H12B 119.8 . .
C37 C12 H12B 119.8 . .
C3 C14 C25 119.5(5) . .
C3 C14 H14A 120.3 . .
C25 C14 H14A 120.3 . .
C4 C15 C22 123.2(5) . .
C4 C15 H15A 118.4 . .
C22 C15 H15A 118.4 . .
C5 C16 C32 118.8(5) . .
C5 C16 N2 119.1(4) . .
C32 C16 N2 122.0(5) . .
C24 C17 C34 120.6(5) . .
C24 C17 H17A 119.7 . .
C34 C17 H17A 119.7 . .
N2 C21 C8 120.6(5) . .
N2 C21 C60 121.3(4) . .
C8 C21 C60 118.1(4) . .
C15 C22 C10 117.6(5) . .
C15 C22 H22A 121.2 . .
C10 C22 H22A 121.2 . .
C61 C23 C24 120.2(5) . .
C61 C23 H23A 119.9 . .
C24 C23 H23A 119.9 . .
C17 C24 C23 118.5(4) . .
C17 C24 N1 119.2(4) . .
C23 C24 N1 122.2(5) . .
C14 C25 C60 120.8(5) . .
C14 C25 H25A 119.6 . .
C60 C25 H25A 119.6 . .
O1 C27 O2 119.9(4) . .
O1 C27 C4 120.5(4) . .
O2 C27 C4 119.6(4) . .
C37 C28 C29 119.3(5) . .
C37 C28 H28A 120.3 . .
C29 C28 H28A 120.3 . .
C9 C29 C28 121.1(6) . .
C9 C29 H29A 119.4 . .
C28 C29 H29A 119.4 . .
C64 C32 C16 119.6(5) . .
C64 C32 H32A 120.2 . .
C16 C32 H32A 120.2 . .
C45 C34 C17 119.8(5) . .
C45 C34 H34A 120.1 . .
C17 C34 H34A 120.1 . .
C28 C37 C12 119.7(5) . .
C28 C37 N3 119.1(5) . .
C12 C37 N3 121.2(5) . .
O9 C40 O12 123.2(4) . 2_556
O9 C40 C60 118.9(4) . .
O12 C40 C60 117.9(4) 2_556 .
C43 C41 C46 118.7(5) . .
C43 C41 H41A 120.7 . .
C46 C41 H41A 120.7 . .
C41 C43 C47 121.7(4) . .
C41 C43 H43A 119.1 . .
C47 C43 H43A 119.1 . .
O5 C44 O7 123.3(4) . 2_656
O5 C44 C47 118.9(4) . .
O7 C44 C47 117.7(4) 2_656 .
C61 C45 C34 119.8(5) . .
C61 C45 H45A 120.1 . .
C34 C45 H45A 120.1 . .
C66 C46 C41 120.7(4) . .
C66 C46 H46A 119.7 . .
C41 C46 H46A 119.7 . .
C43 C47 C52 120.0(4) . .
C43 C47 C44 116.7(4) . .
C52 C47 C44 123.3(4) . .
N1 C52 C66 121.2(4) . .
N1 C52 C47 121.9(4) . .
C66 C52 C47 116.9(4) . .
C25 C60 C21 119.7(4) . .
C25 C60 C40 116.9(4) . .
C21 C60 C40 123.4(4) . .
C45 C61 C23 121.1(5) . .
C45 C61 H61A 119.5 . .
C23 C61 H61A 119.5 . .
N6 C62 H62A 109.5 . .
N6 C62 H62B 109.5 . .
H62A C62 H62B 109.5 . .
N6 C62 H62C 109.5 . .
H62A C62 H62C 109.5 . .
H62B C62 H62C 109.5 . .
N6 C63 H63A 109.5 . .
N6 C63 H63B 109.5 . .
H63A C63 H63B 109.5 . .
N6 C63 H63C 109.5 . .
H63A C63 H63C 109.5 . .
H63B C63 H63C 109.5 . .
C32 C64 C65 120.9(5) . .
C32 C64 H64A 119.6 . .
C65 C64 H64A 119.6 . .
C64 C65 C1 119.5(5) . .
C64 C65 H65A 120.2 . .
C1 C65 H65A 120.2 . .
C46 C66 C52 122.0(4) . .
C46 C66 H66A 119.0 . .
C52 C66 H66A 119.0 . .

loop_
_geom_bond_atom_site_label_1
_geom_bond_atom_site_label_2
_geom_bond_distance
_geom_bond_site_symmetry_2
Tb1 O12 2.257(3) .
Tb1 O7 2.301(3) .
Tb1 O5 2.331(3) .
Tb1 O2 2.352(3) 2_656
Tb1 O1 2.361(3) .
Tb1 O9 2.362(3) .
Tb1 O3 2.395(3) .
Tb1 O1 2.868(4) 2_656
O1 C27 1.267(6) .
O1 Tb1 2.868(4) 2_656
O2 C27 1.273(6) .
O2 Tb1 2.352(3) 2_656
O3 C7 1.237(6) .
O5 C44 1.264(6) .
O7 C44 1.268(6) 2_656
O9 C40 1.248(6) .
O12 C40 1.262(6) 2_556
N1 C52 1.379(6) .
N1 C24 1.407(6) .
N1 H1A 0.8600 .
N2 C21 1.385(7) .
N2 C16 1.412(6) .
N2 H2A 0.8600 .
N3 C11 1.392(7) .
N3 C37 1.421(7) .
N3 H3A 0.8600 .
N6 C7 1.319(7) .
N6 C63 1.448(8) .
N6 C62 1.457(7) .
C1 C5 1.378(8) .
C1 C65 1.386(9) .
C1 H1B 0.9300 .
C2 C12 1.383(8) .
C2 C9 1.393(9) .
C2 H2B 0.9300 .
C3 C14 1.375(8) .
C3 C8 1.379(8) .
C3 H3B 0.9300 .
C4 C15 1.375(7) .
C4 C11 1.432(7) .
C4 C27 1.489(7) .
C5 C16 1.379(7) .
C5 H5A 0.9300 .
C6 C10 1.380(8) .
C6 C11 1.395(8) .
C6 H6A 0.9300 .
C7 H7A 0.9300 .
C8 C21 1.415(7) .
C8 H8A 0.9300 .
C9 C29 1.369(9) .
C9 H9A 0.9300 .
C10 C22 1.389(8) .
C10 H10A 0.9300 .
C12 C37 1.392(8) .
C12 H12B 0.9300 .
C14 C25 1.388(7) .
C14 H14A 0.9300 .
C15 C22 1.379(8) .
C15 H15A 0.9300 .
C16 C32 1.411(7) .
C17 C24 1.392(7) .
C17 C34 1.397(8) .
C17 H17A 0.9300 .
C21 C60 1.416(7) .
C22 H22A 0.9300 .
C23 C61 1.381(8) .
C23 C24 1.404(7) .
C23 H23A 0.9300 .
C25 C60 1.399(7) .
C25 H25A 0.9300 .
C28 C37 1.383(8) .
C28 C29 1.402(8) .
C28 H28A 0.9300 .
C29 H29A 0.9300 .
C32 C64 1.375(8) .
C32 H32A 0.9300 .
C34 C45 1.387(9) .
C34 H34A 0.9300 .
C40 O12 1.262(6) 2_556
C40 C60 1.506(6) .
C41 C43 1.380(7) .
C41 C46 1.386(8) .
C41 H41A 0.9300 .
C43 C47 1.390(7) .
C43 H43A 0.9300 .
C44 O7 1.268(6) 2_656
C44 C47 1.497(6) .
C45 C61 1.371(9) .
C45 H45A 0.9300 .
C46 C66 1.369(8) .
C46 H46A 0.9300 .
C47 C52 1.414(7) .
C52 C66 1.410(7) .
C61 H61A 0.9300 .
C62 H62A 0.9600 .
C62 H62B 0.9600 .
C62 H62C 0.9600 .
C63 H63A 0.9600 .
C63 H63B 0.9600 .
C63 H63C 0.9600 .
C64 C65 1.381(9) .
C64 H64A 0.9300 .
C65 H65A 0.9300 .
C66 H66A 0.9300 .
